data_9011578
loop_
_publ_author_name
'Moore, P. B.'
'Shen, J.'

_publ_section_title
;
 An X-ray structural study of cacoxenite, a mineral phosphate
 Locality: Avant's Claim, near Shady, Polk County, Arkansas, USA
;
_journal_name_full Nature
_journal_page_first 356
_journal_page_last 358
_journal_paper_doi 10.1038/306356a0
_journal_volume 306
_journal_year 1983
_chemical_formula_sum 'Al4 Fe21 H43.92 O110 P17'
_chemical_name_mineral Cacoxenite
_space_group_IT_number 176
_symmetry_space_group_name_Hall '-P 6c'
_symmetry_space_group_name_H-M 'P 63/m'
_cell_angle_alpha 90
_cell_angle_beta 90
_cell_angle_gamma 120
_cell_formula_units_Z 2
_cell_length_a 27.559
_cell_length_b 27.559
_cell_length_c 10.550
_cell_volume 6939.209
_cod_data_source_file 10893.cif
_cod_data_source_block global
_cod_original_formula_sum 'Al4 Fe21 P17 O110 H43.92'
_cod_database_code 9011578

loop_
_symmetry_equiv_pos_as_xyz
x,y,z
-x+y,-x,1/2-z
x-y,x,1/2+z
y,-x+y,-z
-y,x-y,z
x,y,1/2-z
-x,-y,1/2+z
x-y,x,-z
-x+y,-x,z
-y,x-y,1/2-z
y,-x+y,1/2+z
-x,-y,-z

loop_
_atom_site_label
_atom_site_fract_x
_atom_site_fract_y
_atom_site_fract_z
_atom_site_occupancy
_atom_site_U_iso_or_equiv
_atom_site_type_symbol
_atom_site_attached_hydrogens
Al1 0.66667 0.33333 0.25000 1.00000 0.00380 Al 0
Al2 0.38310 0.01070 0.75000 1.00000 0.00127 Al 0
Fe1 0.47590 0.11400 0.25000 1.00000 0.01013 Fe 0
Fe2 0.65420 0.09400 0.75000 1.00000 0.01520 Fe 0
Fe3 0.57170 0.23300 0.75000 1.00000 0.01013 Fe 0
Fe4 0.54000 0.05250 0.10250 1.00000 0.00887 Fe 0
Fe5 0.67580 0.22290 0.60660 1.00000 0.01013 Fe 0
P1 0.66667 0.33333 0.56200 1.00000 0.00633 P 0
O1 0.66667 0.33333 0.42200 1.00000 0.00633 O 0
O2 0.60600 0.29790 0.61400 1.00000 0.00127 O 0
P2 0.65550 0.11290 0.25000 1.00000 0.00253 P 0
O3 0.67310 0.06720 0.25000 1.00000 0.01140 O 0
O4 0.70630 0.17090 0.25000 1.00000 0.01013 O 0
O5 0.62030 0.10220 0.12800 1.00000 0.01140 O 0
P3 0.40610 0.01070 0.04900 1.00000 0.00127 P 0
O6 0.38390 0.01710 -0.07700 1.00000 0.00127 O 0
O7 0.35910 -0.03980 0.11900 1.00000 0.01393 O 0
O8 0.42560 0.06500 0.12200 1.00000 0.00887 O 0
O9 0.45720 -0.00010 0.03100 1.00000 0.00127 O 0
P4 0.55220 0.16570 0.00000 1.00000 0.00253 P 0
O10 0.52390 0.17060 0.12200 1.00000 0.00760 O 0
O11 0.52840 0.18170 -0.11300 1.00000 0.00127 O 0
O12 0.54030 0.10530 -0.02100 1.00000 0.00633 O 0
O13 0.61550 0.20620 0.01500 1.00000 0.00253 O 0
O-H1 0.66800 0.14960 0.61500 1.00000 0.01267 O 1
OX1 0.51440 0.07400 0.25000 1.00000 0.01140 O 0
O-HX2 0.51720 0.26460 0.75000 1.00000 0.00380 O 0
OX3 0.62940 0.21500 0.75000 1.00000 0.00127 O 0
O-HX4 0.55200 0.00250 0.25000 1.00000 0.01140 O 0
Wat1 0.42700 0.15600 0.25000 1.00000 0.02280 O 2
Wat2 0.57000 0.07900 0.75000 1.00000 0.01013 O 2
Wat3 0.32500 0.03400 0.75000 1.00000 0.02913 O 2
Wat4 0.37600 0.26200 0.75000 1.00000 0.02660 O 2
Wat5 0.44300 0.09400 0.75000 1.00000 0.02026 O 2
Wat6 0.62000 0.25600 0.25000 0.50000 0.08612 O 2
Wat6d 0.65600 0.25900 0.25000 0.50000 0.14565 O 2
Wat7 0.51000 0.26900 0.04700 1.00000 0.01520 O 2

loop_
_cod_changelog_entry_id
_cod_changelog_entry_author
_cod_changelog_entry_date
_cod_changelog_entry_text
1
;cod-tools version 3.8.0
Id: cif_guess_AMCSD_atom_types 9581 2023-05-17 12:35:41Z saulius
;
2023-05-18T11:41:37+03:00
;Derived atom types and hydrogen counts
from atom names that follow the AMCSD naming convention
(Wat == water, O-H == hydroxyl).
;

_cod_duplicate_entry 9009221
